data_4036862
loop_
_publ_author_name
'Miao, Maozhong'
'Luo, Yi'
'Li, Hongli'
'Xu, Xin'
'Chen, Zhengkai'
'Xu, Jianfeng'
'Ren, Hongjun'

_publ_section_title
;
 Lewis Acid Catalyzed Regiospecific Cross-Dehydrative Coupling Reaction of
 2-Furylcarbinols with \b-Keto Amides or 4-Hydroxycoumarins: A Route to
 Furyl Enols.
;
_journal_issue 12
_journal_name_full 'The Journal of organic chemistry'
_journal_page_first 5228
_journal_page_last 5235
_journal_paper_doi 10.1021/acs.joc.6b00734
_journal_volume 81
_journal_year 2016
_chemical_formula_moiety 'C27 H23 N O3'
_chemical_formula_sum 'C27 H23 N O3'
_chemical_formula_weight 409.46
_space_group_IT_number 61
_space_group_name_Hall '-P 2ac 2ab'
_space_group_name_H-M_alt 'P b c a'
_symmetry_cell_setting orthorhombic
_symmetry_space_group_name_Hall '-P 2ac 2ab'
_symmetry_space_group_name_H-M 'P b c a'
_atom_sites_solution_hydrogens geom
_atom_sites_solution_primary direct
_atom_sites_solution_secondary difmap
_audit_creation_method SHELXL-97
_cell_angle_alpha 90.00
_cell_angle_beta 90.00
_cell_angle_gamma 90.00
_cell_formula_units_Z 8
_cell_length_a 17.4991(9)
_cell_length_b 14.1069(6)
_cell_length_c 17.6306(8)
_cell_measurement_reflns_used 18946
_cell_measurement_temperature 296(2)
_cell_measurement_theta_max 27.4
_cell_measurement_theta_min 3.1
_cell_volume 4352.3(4)
_computing_cell_refinement 'PROCESS-AUTO  (Rigaku,2006)'
_computing_data_collection 'PROCESS-AUTO  (Rigaku,2006)'
_computing_data_reduction 'CrystalStructure (Rigaku,2007)'
_computing_molecular_graphics 'Ortep3 for windows (Farrugia,1997)'
_computing_publication_material 'WinGX (Farrugia, 1999)'
_computing_structure_refinement 'SHELXL-97 (Sheldrick, 2008)'
_computing_structure_solution 'SHELXS-97 (Sheldrick, 2008)'
_diffrn_ambient_temperature 296(2)
_diffrn_detector_area_resol_mean 10.00
_diffrn_measured_fraction_theta_full 0.998
_diffrn_measured_fraction_theta_max 0.998
_diffrn_measurement_device_type 'Rigaku RAXIS-RAPID/ZJUG'
_diffrn_measurement_method \w
_diffrn_radiation_monochromator graphite
_diffrn_radiation_source 'rotating anode'
_diffrn_radiation_type MoK\a
_diffrn_radiation_wavelength 0.71073
_diffrn_reflns_av_R_equivalents 0.0739
_diffrn_reflns_av_sigmaI/netI 0.0379
_diffrn_reflns_limit_h_max 21
_diffrn_reflns_limit_h_min -21
_diffrn_reflns_limit_k_max 17
_diffrn_reflns_limit_k_min -16
_diffrn_reflns_limit_l_max 21
_diffrn_reflns_limit_l_min -20
_diffrn_reflns_number 35242
_diffrn_reflns_theta_full 26.00
_diffrn_reflns_theta_max 26.00
_diffrn_reflns_theta_min 3.11
_exptl_absorpt_coefficient_mu 0.081
_exptl_absorpt_correction_T_max 0.9784
_exptl_absorpt_correction_T_min 0.9520
_exptl_absorpt_correction_type multi-scan
_exptl_absorpt_process_details 'Higashi, T. (1995)'
_exptl_crystal_colour colorless
_exptl_crystal_density_diffrn 1.250
_exptl_crystal_density_method 'not measured'
_exptl_crystal_description chunk
_exptl_crystal_F_000 1728
_exptl_crystal_size_max 0.48
_exptl_crystal_size_mid 0.33
_exptl_crystal_size_min 0.27
_refine_diff_density_max 0.164
_refine_diff_density_min -0.216
_refine_diff_density_rms 0.043
_refine_ls_extinction_coef 0.0087(8)
_refine_ls_extinction_expression Fc^*^=kFc[1+0.001xFc^2^\l^3^/sin(2\q)]^-1/4^
_refine_ls_extinction_method SHELXL
_refine_ls_goodness_of_fit_ref 1.042
_refine_ls_hydrogen_treatment constr
_refine_ls_matrix_type full
_refine_ls_number_parameters 283
_refine_ls_number_reflns 4277
_refine_ls_number_restraints 0
_refine_ls_restrained_S_all 1.042
_refine_ls_R_factor_all 0.1038
_refine_ls_R_factor_gt 0.0529
_refine_ls_shift/su_max 0.000
_refine_ls_shift/su_mean 0.000
_refine_ls_structure_factor_coef Fsqd
_refine_ls_weighting_details 'calc w=1/[\s^2^(Fo^2^)+(0.0698P)^2^+1.1500P] where P=(Fo^2^+2Fc^2^)/3'
_refine_ls_weighting_scheme calc
_refine_ls_wR_factor_gt 0.1239
_refine_ls_wR_factor_ref 0.1623
_reflns_number_gt 2473
_reflns_number_total 4277
_reflns_threshold_expression >2sigma(I)
_cod_data_source_file jo6b00734_si_002.cif
_cod_data_source_block xx2-182
_cod_database_code 4036862

loop_
_symmetry_equiv_pos_as_xyz
'x, y, z'
'-x+1/2, -y, z+1/2'
'x+1/2, -y+1/2, -z'
'-x, y+1/2, -z+1/2'
'-x, -y, -z'
'x-1/2, y, -z-1/2'
'-x-1/2, y-1/2, z'
'x, -y-1/2, z-1/2'

loop_
_atom_site_label
_atom_site_type_symbol
_atom_site_fract_x
_atom_site_fract_y
_atom_site_fract_z
_atom_site_U_iso_or_equiv
_atom_site_adp_type
_atom_site_occupancy
_atom_site_symmetry_multiplicity
_atom_site_calc_flag
_atom_site_refinement_flags
C1 C 0.46253(14) 0.17720(17) 0.74038(13) 0.0530(6) Uani 1 1 d .
H1 H 0.4250 0.1264 0.7475 0.064 Uiso 1 1 calc R
C2 C 0.47341(14) 0.18909(18) 0.65480(13) 0.0549(6) Uani 1 1 d .
C3 C 0.50381(14) 0.2711(2) 0.62455(13) 0.0618(7) Uani 1 1 d .
H3 H 0.5177 0.3203 0.6568 0.074 Uiso 1 1 calc R
C4 C 0.51401(17) 0.2814(3) 0.54745(16) 0.0788(9) Uani 1 1 d .
H4 H 0.5354 0.3369 0.5285 0.095 Uiso 1 1 calc R
C5 C 0.4931(2) 0.2114(3) 0.49886(19) 0.0944(11) Uani 1 1 d .
H5 H 0.5002 0.2187 0.4469 0.113 Uiso 1 1 calc R
C6 C 0.4618(2) 0.1305(3) 0.52695(18) 0.0962(11) Uani 1 1 d .
H6 H 0.4468 0.0828 0.4937 0.115 Uiso 1 1 calc R
C7 C 0.45193(17) 0.1177(2) 0.60517(16) 0.0762(8) Uani 1 1 d .
H7 H 0.4311 0.0617 0.6237 0.091 Uiso 1 1 calc R
C8 C 0.53372(14) 0.14814(16) 0.78354(12) 0.0515(6) Uani 1 1 d .
C9 C 0.60583(15) 0.18141(19) 0.76655(15) 0.0655(7) Uani 1 1 d .
H9 H 0.6120 0.2225 0.7258 0.079 Uiso 1 1 calc R
C10 C 0.66908(16) 0.1553(2) 0.80844(16) 0.0719(8) Uani 1 1 d .
H10 H 0.7171 0.1789 0.7958 0.086 Uiso 1 1 calc R
C11 C 0.66104(19) 0.0945(2) 0.86877(17) 0.0758(8) Uani 1 1 d .
H11 H 0.7034 0.0772 0.8975 0.091 Uiso 1 1 calc R
C12 C 0.59007(19) 0.0594(2) 0.88634(17) 0.0783(8) Uani 1 1 d .
H12 H 0.5846 0.0177 0.9268 0.094 Uiso 1 1 calc R
C13 C 0.52652(16) 0.08563(19) 0.84438(15) 0.0672(7) Uani 1 1 d .
H13 H 0.4787 0.0614 0.8569 0.081 Uiso 1 1 calc R
C14 C 0.42821(13) 0.26535(17) 0.77284(12) 0.0503(6) Uani 1 1 d .
C15 C 0.45518(14) 0.34476(18) 0.80509(13) 0.0583(6) Uani 1 1 d .
H15 H 0.5054 0.3560 0.8197 0.070 Uiso 1 1 calc R
C16 C 0.39245(15) 0.40871(18) 0.81273(14) 0.0606(7) Uani 1 1 d .
H16 H 0.3945 0.4696 0.8328 0.073 Uiso 1 1 calc R
C17 C 0.33007(14) 0.36518(17) 0.78576(13) 0.0524(6) Uani 1 1 d .
C18 C 0.25026(14) 0.39165(17) 0.77439(13) 0.0553(6) Uani 1 1 d .
C19 C 0.20400(15) 0.41225(17) 0.83447(16) 0.0618(7) Uani 1 1 d .
C20 C 0.22389(17) 0.4027(2) 0.91623(14) 0.0707(8) Uani 1 1 d .
H20A H 0.2170 0.4626 0.9411 0.106 Uiso 1 1 calc R
H20B H 0.2762 0.3831 0.9210 0.106 Uiso 1 1 calc R
H20C H 0.1913 0.3561 0.9393 0.106 Uiso 1 1 calc R
C21 C 0.21945(15) 0.39782(17) 0.69722(15) 0.0594(6) Uani 1 1 d .
C22 C 0.25250(15) 0.36526(17) 0.56080(14) 0.0577(6) Uani 1 1 d .
C23 C 0.18297(16) 0.3819(2) 0.52617(15) 0.0685(7) Uani 1 1 d .
H23 H 0.1404 0.3983 0.5548 0.082 Uiso 1 1 calc R
C24 C 0.17780(18) 0.3738(2) 0.44785(17) 0.0751(8) Uani 1 1 d .
H24 H 0.1311 0.3847 0.4243 0.090 Uiso 1 1 calc R
C25 C 0.23945(19) 0.3504(2) 0.40465(16) 0.0758(8) Uani 1 1 d .
H25 H 0.2350 0.3461 0.3522 0.091 Uiso 1 1 calc R
C26 C 0.30873(18) 0.3330(2) 0.43955(16) 0.0748(8) Uani 1 1 d .
H26 H 0.3512 0.3164 0.4107 0.090 Uiso 1 1 calc R
C27 C 0.31466(16) 0.34051(19) 0.51702(14) 0.0666(7) Uani 1 1 d .
H27 H 0.3614 0.3287 0.5403 0.080 Uiso 1 1 calc R
N1 N 0.26527(12) 0.37019(15) 0.64007(11) 0.0621(6) Uani 1 1 d .
H101 H 0.3101 0.3524 0.6541 0.074 Uiso 1 1 calc R
O1 O 0.35086(9) 0.27552(11) 0.76021(8) 0.0529(4) Uani 1 1 d .
O3 O 0.15256(11) 0.42633(14) 0.68479(11) 0.0786(6) Uani 1 1 d .
O2 O 0.13226(11) 0.44271(15) 0.82439(11) 0.0796(6) Uani 1 1 d .
H2 H 0.1218 0.4418 0.7791 0.119 Uiso 1 1 calc R

loop_
_atom_site_aniso_label
_atom_site_aniso_U_11
_atom_site_aniso_U_22
_atom_site_aniso_U_33
_atom_site_aniso_U_23
_atom_site_aniso_U_13
_atom_site_aniso_U_12
C1 0.0490(15) 0.0553(14) 0.0545(14) 0.0005(11) 0.0010(11) 0.0034(11)
C2 0.0506(15) 0.0659(16) 0.0481(13) -0.0053(12) -0.0036(11) 0.0080(12)
C3 0.0598(16) 0.0794(18) 0.0461(13) 0.0014(13) -0.0005(11) 0.0038(14)
C4 0.0647(18) 0.115(3) 0.0564(16) 0.0119(17) 0.0019(14) 0.0127(17)
C5 0.085(2) 0.140(3) 0.0572(17) -0.003(2) -0.0032(16) 0.031(2)
C6 0.100(3) 0.125(3) 0.064(2) -0.040(2) -0.0214(18) 0.025(2)
C7 0.076(2) 0.0792(19) 0.0739(19) -0.0173(16) -0.0122(15) 0.0044(15)
C8 0.0513(15) 0.0537(13) 0.0494(13) 0.0013(11) -0.0002(10) 0.0052(11)
C9 0.0585(18) 0.0726(17) 0.0655(16) 0.0114(13) -0.0051(13) 0.0002(14)
C10 0.0569(17) 0.0808(19) 0.0779(19) 0.0036(16) -0.0108(14) 0.0023(14)
C11 0.074(2) 0.081(2) 0.0723(19) -0.0036(16) -0.0187(15) 0.0170(16)
C12 0.083(2) 0.083(2) 0.0689(18) 0.0175(15) -0.0064(15) 0.0119(17)
C13 0.0636(18) 0.0712(17) 0.0667(16) 0.0087(13) 0.0010(13) 0.0036(14)
C14 0.0420(13) 0.0671(15) 0.0418(12) 0.0050(11) -0.0005(9) 0.0044(12)
C15 0.0485(15) 0.0743(17) 0.0522(14) -0.0061(12) -0.0041(11) -0.0014(13)
C16 0.0588(17) 0.0640(15) 0.0590(15) -0.0090(12) -0.0019(12) 0.0024(13)
C17 0.0547(15) 0.0537(14) 0.0487(13) -0.0005(11) 0.0041(11) 0.0077(12)
C18 0.0469(14) 0.0589(15) 0.0600(14) 0.0008(12) 0.0038(12) 0.0066(11)
C19 0.0567(17) 0.0521(14) 0.0767(18) 0.0010(13) 0.0099(13) 0.0061(12)
C20 0.078(2) 0.0691(17) 0.0647(17) -0.0023(13) 0.0200(14) 0.0014(14)
C21 0.0468(15) 0.0624(15) 0.0690(16) 0.0059(13) -0.0008(12) 0.0083(12)
C22 0.0573(16) 0.0578(15) 0.0579(14) 0.0068(12) -0.0072(12) -0.0014(12)
C23 0.0529(17) 0.0847(19) 0.0680(17) 0.0108(15) -0.0106(13) 0.0002(14)
C24 0.0666(19) 0.0816(19) 0.0772(19) 0.0093(16) -0.0238(16) -0.0060(15)
C25 0.088(2) 0.0730(19) 0.0668(17) 0.0016(14) -0.0171(17) -0.0085(16)
C26 0.074(2) 0.087(2) 0.0628(17) -0.0085(15) -0.0048(14) 0.0017(16)
C27 0.0556(17) 0.0813(19) 0.0629(17) -0.0053(14) -0.0088(13) 0.0086(14)
N1 0.0448(12) 0.0836(15) 0.0578(12) 0.0053(11) -0.0041(9) 0.0064(11)
O1 0.0459(10) 0.0595(10) 0.0533(9) -0.0003(8) -0.0002(7) 0.0041(7)
O3 0.0548(12) 0.0971(14) 0.0839(13) 0.0066(11) -0.0053(9) 0.0208(10)
O2 0.0587(12) 0.0861(13) 0.0941(14) -0.0009(12) 0.0136(10) 0.0178(10)

loop_
_atom_type_symbol
_atom_type_description
_atom_type_scat_dispersion_real
_atom_type_scat_dispersion_imag
_atom_type_scat_source
C C 0.0033 0.0016 'International Tables Vol C Tables 4.2.6.8 and 6.1.1.4'
H H 0.0000 0.0000 'International Tables Vol C Tables 4.2.6.8 and 6.1.1.4'
N N 0.0061 0.0033 'International Tables Vol C Tables 4.2.6.8 and 6.1.1.4'
O O 0.0106 0.0060 'International Tables Vol C Tables 4.2.6.8 and 6.1.1.4'

loop_
_geom_angle_atom_site_label_1
_geom_angle_atom_site_label_2
_geom_angle_atom_site_label_3
_geom_angle
C14 C1 C8 111.28(19)
C14 C1 C2 109.66(18)
C8 C1 C2 114.98(19)
C14 C1 H1 106.8
C8 C1 H1 106.8
C2 C1 H1 106.8
C3 C2 C7 118.0(2)
C3 C2 C1 121.4(2)
C7 C2 C1 120.6(2)
C4 C3 C2 121.3(3)
C4 C3 H3 119.4
C2 C3 H3 119.4
C5 C4 C3 120.7(3)
C5 C4 H4 119.6
C3 C4 H4 119.6
C4 C5 C6 119.3(3)
C4 C5 H5 120.4
C6 C5 H5 120.4
C5 C6 C7 121.1(3)
C5 C6 H6 119.5
C7 C6 H6 119.5
C2 C7 C6 119.6(3)
C2 C7 H7 120.2
C6 C7 H7 120.2
C9 C8 C13 117.7(2)
C9 C8 C1 123.4(2)
C13 C8 C1 118.9(2)
C8 C9 C10 121.8(3)
C8 C9 H9 119.1
C10 C9 H9 119.1
C11 C10 C9 119.9(3)
C11 C10 H10 120.0
C9 C10 H10 120.0
C12 C11 C10 119.5(3)
C12 C11 H11 120.2
C10 C11 H11 120.2
C11 C12 C13 120.6(3)
C11 C12 H12 119.7
C13 C12 H12 119.7
C12 C13 C8 120.5(3)
C12 C13 H13 119.8
C8 C13 H13 119.8
C15 C14 O1 109.1(2)
C15 C14 C1 135.7(2)
O1 C14 C1 114.8(2)
C14 C15 C16 107.3(2)
C14 C15 H15 126.4
C16 C15 H15 126.4
C17 C16 C15 107.7(2)
C17 C16 H16 126.2
C15 C16 H16 126.2
C16 C17 O1 108.6(2)
C16 C17 C18 135.3(2)
O1 C17 C18 116.0(2)
C19 C18 C17 121.0(2)
C19 C18 C21 119.3(2)
C17 C18 C21 119.6(2)
O2 C19 C18 121.5(3)
O2 C19 C20 112.1(2)
C18 C19 C20 126.4(2)
C19 C20 H20A 109.5
C19 C20 H20B 109.5
H20A C20 H20B 109.5
C19 C20 H20C 109.5
H20A C20 H20C 109.5
H20B C20 H20C 109.5
O3 C21 N1 121.1(2)
O3 C21 C18 121.5(2)
N1 C21 C18 117.3(2)
C27 C22 C23 119.4(2)
C27 C22 N1 116.1(2)
C23 C22 N1 124.5(2)
C22 C23 C24 118.9(3)
C22 C23 H23 120.6
C24 C23 H23 120.6
C25 C24 C23 121.7(3)
C25 C24 H24 119.2
C23 C24 H24 119.2
C24 C25 C26 119.3(3)
C24 C25 H25 120.4
C26 C25 H25 120.4
C27 C26 C25 119.7(3)
C27 C26 H26 120.1
C25 C26 H26 120.1
C26 C27 C22 121.1(3)
C26 C27 H27 119.5
C22 C27 H27 119.5
C21 N1 C22 131.2(2)
C21 N1 H101 114.4
C22 N1 H101 114.4
C14 O1 C17 107.40(18)
C19 O2 H2 109.5

loop_
_geom_bond_atom_site_label_1
_geom_bond_atom_site_label_2
_geom_bond_distance
C1 C14 1.495(3)
C1 C8 1.516(3)
C1 C2 1.530(3)
C1 H1 0.9800
C2 C3 1.380(4)
C2 C7 1.386(4)
C3 C4 1.379(3)
C3 H3 0.9300
C4 C5 1.357(5)
C4 H4 0.9300
C5 C6 1.360(5)
C5 H5 0.9300
C6 C7 1.402(4)
C6 H6 0.9300
C7 H7 0.9300
C8 C9 1.379(3)
C8 C13 1.394(3)
C9 C10 1.381(4)
C9 H9 0.9300
C10 C11 1.374(4)
C10 H10 0.9300
C11 C12 1.372(4)
C11 H11 0.9300
C12 C13 1.386(4)
C12 H12 0.9300
C13 H13 0.9300
C14 C15 1.342(3)
C14 O1 1.379(3)
C15 C16 1.427(3)
C15 H15 0.9300
C16 C17 1.340(3)
C16 H16 0.9300
C17 O1 1.391(3)
C17 C18 1.459(3)
C18 C19 1.364(3)
C18 C21 1.466(3)
C19 O2 1.339(3)
C19 C20 1.489(4)
C20 H20A 0.9600
C20 H20B 0.9600
C20 H20C 0.9600
C21 O3 1.257(3)
C21 N1 1.345(3)
C22 C27 1.379(4)
C22 C23 1.382(3)
C22 N1 1.417(3)
C23 C24 1.388(4)
C23 H23 0.9300
C24 C25 1.362(4)
C24 H24 0.9300
C25 C26 1.381(4)
C25 H25 0.9300
C26 C27 1.374(4)
C26 H26 0.9300
C27 H27 0.9300
N1 H101 0.8600
O2 H2 0.8200

loop_
_geom_torsion_atom_site_label_1
_geom_torsion_atom_site_label_2
_geom_torsion_atom_site_label_3
_geom_torsion_atom_site_label_4
_geom_torsion
C14 C1 C2 C3 44.9(3)
C8 C1 C2 C3 -81.4(3)
C14 C1 C2 C7 -134.3(2)
C8 C1 C2 C7 99.5(3)
C7 C2 C3 C4 -1.2(4)
C1 C2 C3 C4 179.6(2)
C2 C3 C4 C5 1.1(4)
C3 C4 C5 C6 0.0(5)
C4 C5 C6 C7 -1.0(5)
C3 C2 C7 C6 0.3(4)
C1 C2 C7 C6 179.5(2)
C5 C6 C7 C2 0.8(5)
C14 C1 C8 C9 -87.6(3)
C2 C1 C8 C9 37.8(3)
C14 C1 C8 C13 91.4(3)
C2 C1 C8 C13 -143.2(2)
C13 C8 C9 C10 -0.8(4)
C1 C8 C9 C10 178.2(2)
C8 C9 C10 C11 0.1(4)
C9 C10 C11 C12 0.7(4)
C10 C11 C12 C13 -0.7(5)
C11 C12 C13 C8 0.0(4)
C9 C8 C13 C12 0.8(4)
C1 C8 C13 C12 -178.3(2)
C8 C1 C14 C15 34.7(4)
C2 C1 C14 C15 -93.7(3)
C8 C1 C14 O1 -154.45(19)
C2 C1 C14 O1 77.2(2)
O1 C14 C15 C16 -0.5(3)
C1 C14 C15 C16 170.7(2)
C14 C15 C16 C17 0.7(3)
C15 C16 C17 O1 -0.6(3)
C15 C16 C17 C18 -177.0(3)
C16 C17 C18 C19 -64.8(4)
O1 C17 C18 C19 119.1(3)
C16 C17 C18 C21 114.2(3)
O1 C17 C18 C21 -62.0(3)
C17 C18 C19 O2 175.5(2)
C21 C18 C19 O2 -3.5(4)
C17 C18 C19 C20 -6.0(4)
C21 C18 C19 C20 175.0(2)
C19 C18 C21 O3 3.7(4)
C17 C18 C21 O3 -175.3(2)
C19 C18 C21 N1 -175.2(2)
C17 C18 C21 N1 5.8(3)
C27 C22 C23 C24 -0.4(4)
N1 C22 C23 C24 -179.3(3)
C22 C23 C24 C25 -0.3(4)
C23 C24 C25 C26 0.8(4)
C24 C25 C26 C27 -0.6(4)
C25 C26 C27 C22 -0.1(4)
C23 C22 C27 C26 0.6(4)
N1 C22 C27 C26 179.6(2)
O3 C21 N1 C22 -0.6(4)
C18 C21 N1 C22 178.3(2)
C27 C22 N1 C21 174.9(3)
C23 C22 N1 C21 -6.1(4)
C15 C14 O1 C17 0.2(2)
C1 C14 O1 C17 -173.09(18)
C16 C17 O1 C14 0.3(2)
C18 C17 O1 C14 177.45(19)
